data_2106586
loop_
_publ_author_name
'Schultz, A.J.'
'Williams, J.M.'
'Gerrity, D.P.'

_publ_section_title
;
 Structural studies of precursor and partially oxidized conducting
 complexes. XVI. An X-ray diffraction study of dicesium
 tetracyanoplatinate hydrogendifluoride Cs2 (Pt (C N)4) (F H F)0.39
;
_journal_name_full 'Acta Crystallographica B (24,1968-38,1982)'
_journal_page_first 1673
_journal_page_last 1674
_journal_volume 34
_journal_year 1978
_chemical_formula_sum 'C4 H0.39 Cs2 F0.78 N4 Pt'
_chemical_name_systematic 'Cs2 (Pt (C N)4) (F H F)0.39'
_space_group_IT_number 140
_symmetry_space_group_name_Hall '-I 4 2c'
_symmetry_space_group_name_H-M 'I 4/m c m'
_cell_angle_alpha 90
_cell_angle_beta 90
_cell_angle_gamma 90
_cell_formula_units_Z 4
_cell_length_a 13.057
_cell_length_b 13.057
_cell_length_c 5.665
_cell_volume 965.799
_citation_journal_id_ASTM ACBCAR
_cod_data_source_file Schultz_ACBCAR_1978_322.cif
_cod_data_source_block C4H0.39Cs2F0.78N4Pt1
_cod_original_formula_sum 'C4 H0.39 Cs2 F0.78 N4 Pt1'
_cod_database_code 2106586

loop_
_symmetry_equiv_pos_as_xyz
x,y,z
-y,x,z
-x,-y,z
y,-x,z
x,-y,-z+1/2
y,x,-z+1/2
-x,y,-z+1/2
-y,-x,-z+1/2
-x,-y,-z
y,-x,-z
x,y,-z
-y,x,-z
-x,y,z-1/2
-y,-x,z-1/2
x,-y,z-1/2
y,x,z-1/2
x+1/2,y+1/2,z+1/2
-y+1/2,x+1/2,z+1/2
-x+1/2,-y+1/2,z+1/2
y+1/2,-x+1/2,z+1/2
x+1/2,-y+1/2,-z+1
y+1/2,x+1/2,-z+1
-x+1/2,y+1/2,-z+1
-y+1/2,-x+1/2,-z+1
-x+1/2,-y+1/2,-z+1/2
y+1/2,-x+1/2,-z+1/2
x+1/2,y+1/2,-z+1/2
-y+1/2,x+1/2,-z+1/2
-x+1/2,y+1/2,z
-y+1/2,-x+1/2,z
x+1/2,-y+1/2,z
y+1/2,x+1/2,z

loop_
_atom_site_label
_atom_site_type_symbol
_atom_site_fract_x
_atom_site_fract_y
_atom_site_fract_z
_atom_site_occupancy
_atom_site_U_iso_or_equiv
Cs1 Cs+1 0.1574 0.6574 0 1 0.0
N1 N-3 0.0864 0.2245 0 1 0.0
F1 F-1 0 0.5 0.15 0.26 0.0
Pt1 Pt+2 0 0 0 1 0.0
F2 F-1 0 0.5 0.25 0.26 0.0
C1 C+2 0.055 0.1442 0 1 0.0
